data_4089659
loop_
_publ_author_name
'Chaplin, Adrian B.'

_publ_section_title
;
 Rhodium(I) Complexes of the Conformationally Rigid IBioxMe4 Ligand:
 Preparation of Mono-, Bis-, and Tris-ligated NHC Complexes
;
_journal_issue 12
_journal_name_full Organometallics
_journal_page_first 3069
_journal_paper_doi 10.1021/om500332n
_journal_volume 33
_journal_year 2014
_chemical_formula_moiety 'C13 H16 Cl N2 O4 Rh'
_chemical_formula_sum 'C13 H16 Cl N2 O4 Rh'
_chemical_formula_weight 402.64
_chemical_melting_point ?
_space_group_crystal_system monoclinic
_space_group_IT_number 15
_space_group_name_Hall '-C 2yc'
_space_group_name_H-M_alt 'C 1 2/c 1'
_atom_sites_solution_hydrogens geom
_atom_sites_solution_primary direct
_atom_sites_solution_secondary difmap
_audit_creation_date 2013-10-26
_audit_creation_method
;
  Olex2 1.2
  (compiled 2013.04.25 svn.r2679, GUI svn.r4466)
;
_cell_angle_alpha 90
_cell_angle_beta 95.332(6)
_cell_angle_gamma 90
_cell_formula_units_Z 8
_cell_length_a 25.3855(16)
_cell_length_b 9.5589(6)
_cell_length_c 12.9231(8)
_cell_measurement_reflns_used 9931
_cell_measurement_temperature 150(2)
_cell_measurement_theta_max 31.6243
_cell_measurement_theta_min 2.8109
_cell_volume 3122.3(3)
_computing_cell_refinement
;
CrysAlisPro, Agilent Technologies,
Version 1.171.36.21 (release 14-08-2012 CrysAlis171 .NET)
(compiled Sep 14 2012,17:21:16)
;
_computing_data_collection
;
CrysAlisPro, Agilent Technologies,
Version 1.171.36.21 (release 14-08-2012 CrysAlis171 .NET)
(compiled Sep 14 2012,17:21:16)
;
_computing_data_reduction
;
CrysAlisPro, Agilent Technologies,
Version 1.171.36.21 (release 14-08-2012 CrysAlis171 .NET)
(compiled Sep 14 2012,17:21:16)
;
_computing_molecular_graphics
;
Ortep-3 for Windows: L. J. Farrugia, J. Appl. Cryst (1997), 30, 565.
;
_computing_publication_material
;
O. V. Dolomanov, L. J. Bourhis, R. J. Gildea, J. A. K. Howard and H. Puschmann,
OLEX2: a complete structure solution, refinement and analysis program.
J. Appl. Cryst. (2009). 42, 339-341.
;
_computing_structure_refinement
;
SHELX, G.M. Sheldrick, Acta Cryst.
(2008). A64, 112-122
;
_computing_structure_solution
;
SHELX, G.M. Sheldrick, Acta Cryst.
(2008). A64, 112-122
;
_diffrn_ambient_temperature 150(2)
_diffrn_detector_area_resol_mean 10.2833
_diffrn_measured_fraction_theta_full 0.999
_diffrn_measured_fraction_theta_max 0.999
_diffrn_measurement_details
;
#__ type_ start__ end____ width___ exp.time_
  1 omega   -1.00  107.00   1.0000    3.1400
omega____ theta____ kappa____ phi______ frames
    -       17.3347    0.0000   60.0000 108

#__ type_ start__ end____ width___ exp.time_
  2 omega  -38.00  -12.00   1.0000    3.1400
omega____ theta____ kappa____ phi______ frames
    -       17.3347    0.0000   60.0000 26

#__ type_ start__ end____ width___ exp.time_
  3 omega  -28.00   56.00   1.0000    3.1400
omega____ theta____ kappa____ phi______ frames
    -       17.3347   19.0000 -180.0000 84

#__ type_ start__ end____ width___ exp.time_
  4 omega -104.00  -77.00   1.0000    3.1400
omega____ theta____ kappa____ phi______ frames
    -      -18.2722 -178.0000  -90.0000 27

#__ type_ start__ end____ width___ exp.time_
  5 omega   -9.00   93.00   1.0000    3.1400
omega____ theta____ kappa____ phi______ frames
    -       17.3347   38.0000 -120.0000 102

#__ type_ start__ end____ width___ exp.time_
  6 omega  -25.00   59.00   1.0000    3.1400
omega____ theta____ kappa____ phi______ frames
    -       17.3347  -99.0000   90.0000 84

#__ type_ start__ end____ width___ exp.time_
  7 omega  -25.00   22.00   1.0000    3.1400
omega____ theta____ kappa____ phi______ frames
    -      -18.2722  -99.0000  -90.0000 47

#__ type_ start__ end____ width___ exp.time_
  8 omega -108.00  -57.00   1.0000    3.1400
omega____ theta____ kappa____ phi______ frames
    -      -18.2722 -178.0000 -180.0000 51
;
_diffrn_measurement_device_type 'Oxford Diffraction: Xcalibur, Ruby, Gemini'
_diffrn_measurement_method '\w scans'
_diffrn_orient_matrix_UB_11 -0.0097097000
_diffrn_orient_matrix_UB_12 -0.0587036000
_diffrn_orient_matrix_UB_13 0.0259576000
_diffrn_orient_matrix_UB_21 0.0261701000
_diffrn_orient_matrix_UB_22 -0.0179352000
_diffrn_orient_matrix_UB_23 0.0191437000
_diffrn_orient_matrix_UB_31 -0.0024317000
_diffrn_orient_matrix_UB_32 0.0417585000
_diffrn_orient_matrix_UB_33 0.0447189000
_diffrn_radiation_monochromator graphite
_diffrn_radiation_type 'Mo K\a'
_diffrn_radiation_wavelength 0.7107
_diffrn_reflns_av_R_equivalents 0.0380
_diffrn_reflns_av_unetI/netI 0.0279
_diffrn_reflns_Laue_measured_fraction_full 0.999
_diffrn_reflns_Laue_measured_fraction_max 0.999
_diffrn_reflns_limit_h_max 34
_diffrn_reflns_limit_h_min -35
_diffrn_reflns_limit_k_max 13
_diffrn_reflns_limit_k_min -13
_diffrn_reflns_limit_l_max 17
_diffrn_reflns_limit_l_min -17
_diffrn_reflns_number 22242
_diffrn_reflns_point_group_measured_fraction_full 0.999
_diffrn_reflns_point_group_measured_fraction_max 0.999
_diffrn_reflns_theta_full 29.572
_diffrn_reflns_theta_max 29.572
_diffrn_reflns_theta_min 3.166
_diffrn_source 'Enhance (Mo) X-ray Source'
_exptl_absorpt_coefficient_mu 1.280
_exptl_absorpt_correction_T_max 1.00000
_exptl_absorpt_correction_T_min 0.89836
_exptl_absorpt_correction_type multi-scan
_exptl_absorpt_process_details
;
CrysAlisPro, Agilent Technologies,
Version 1.171.36.21 (release 14-08-2012 CrysAlis171 .NET)
(compiled Sep 14 2012,17:21:16)
Empirical absorption correction using spherical harmonics,
 implemented in SCALE3 ABSPACK scaling algorithm.
;
_exptl_crystal_colour 'pale yellow'
_exptl_crystal_density_diffrn 1.713
_exptl_crystal_density_meas ?
_exptl_crystal_description block
_exptl_crystal_F_000 1616
_exptl_crystal_recrystallization_method 'Crystals grown from Benzene-Heptane at 278 K'
_exptl_crystal_size_max 0.4000
_exptl_crystal_size_mid 0.3000
_exptl_crystal_size_min 0.0800
_refine_diff_density_max 0.477
_refine_diff_density_min -0.373
_refine_diff_density_rms 0.075
_refine_ls_extinction_method none
_refine_ls_goodness_of_fit_ref 1.043
_refine_ls_hydrogen_treatment constr
_refine_ls_matrix_type full
_refine_ls_number_parameters 194
_refine_ls_number_reflns 4373
_refine_ls_number_restraints 0
_refine_ls_restrained_S_all 1.043
_refine_ls_R_factor_all 0.0315
_refine_ls_R_factor_gt 0.0232
_refine_ls_shift/su_max 0.001
_refine_ls_shift/su_mean 0.000
_refine_ls_structure_factor_coef Fsqd
_refine_ls_weighting_details 'w=1/[\s^2^(Fo^2^)+(0.0216P)^2^+3.2208P] where P=(Fo^2^+2Fc^2^)/3'
_refine_ls_weighting_scheme calc
_refine_ls_wR_factor_gt 0.0518
_refine_ls_wR_factor_ref 0.0560
_reflns_Friedel_coverage 0.000
_reflns_number_gt 3750
_reflns_number_total 4373
_reflns_threshold_expression 'I > 2\s(I)'
_cod_data_source_file om500332n_si_002.cif
_cod_data_source_block 4
_cod_depositor_comments
;
The following automatic conversions were performed:

data item '_chemical_melting_point' value 'not measured' was changed
to '?' -- the value is undefined or not given.

data item '_exptl_crystal_density_meas' value 'not measured' was
changed to '?' -- the value is perceived as not measured.

Automatic conversion script
Id: cif_fix_values 6909 2019-04-08 15:41:33Z antanas 
;
_cod_database_code 4089659
_shelxl_version_number 2013-4
_shelx_space_group_comment
;
The symmetry employed for this shelxl refinement is uniquely defined
by the following loop, which should always be used as a source of
symmetry information in preference to the above space-group names.
They are only intended as comments.
;
_olex2_refinement_description
;
1. Fixed Uiso
 At 1.2 times of:
  All C(H,H) groups
 At 1.5 times of:
  All C(H,H,H) groups
2.a Secondary CH2 refined with riding coordinates:
 C13(H13A,H13B), C16(H16A,H16B)
2.b Idealised Me refined as rotating group:
 C18(H18A,H18B,H18C), C19(H19A,H19B,H19C), C20(H20A,H20B,H20C), C21(H21A,H21B,
 H21C)
;

loop_
_space_group_symop_operation_xyz
'x, y, z'
'-x, y, -z+1/2'
'x+1/2, y+1/2, z'
'-x+1/2, y+1/2, -z+1/2'
'-x, -y, -z'
'x, -y, z-1/2'
'-x+1/2, -y+1/2, -z'
'x+1/2, -y+1/2, z-1/2'

loop_
_atom_site_label
_atom_site_type_symbol
_atom_site_fract_x
_atom_site_fract_y
_atom_site_fract_z
_atom_site_U_iso_or_equiv
_atom_site_adp_type
_atom_site_occupancy
_atom_site_site_symmetry_order
_atom_site_calc_flag
_atom_site_refinement_flags_posn
_atom_site_refinement_flags_adp
Rh1 Rh 0.39965(2) 0.08277(2) 0.23576(2) 0.01816(5) Uani 1 1 d . .
Cl2 Cl 0.35667(2) 0.27129(5) 0.14661(4) 0.03268(12) Uani 1 1 d . .
O4 O 0.45388(7) -0.16292(16) 0.33671(12) 0.0385(4) Uani 1 1 d . .
O6 O 0.44623(6) 0.00801(18) 0.03600(11) 0.0368(4) Uani 1 1 d . .
O14 O 0.36162(6) 0.35134(16) 0.58846(12) 0.0349(4) Uani 1 1 d . .
O17 O 0.26992(6) 0.09084(15) 0.54150(11) 0.0285(3) Uani 1 1 d . .
N8 N 0.38030(6) 0.24259(16) 0.43879(12) 0.0210(3) Uani 1 1 d . .
N11 N 0.32575(6) 0.07798(15) 0.41304(11) 0.0186(3) Uani 1 1 d . .
C3 C 0.43302(8) -0.0672(2) 0.30089(15) 0.0250(4) Uani 1 1 d . .
C5 C 0.42879(8) 0.0355(2) 0.11036(15) 0.0241(4) Uani 1 1 d . .
C7 C 0.36663(7) 0.13898(18) 0.37018(13) 0.0183(3) Uani 1 1 d . .
C9 C 0.34868(8) 0.2462(2) 0.52024(14) 0.0247(4) Uani 1 1 d . .
C10 C 0.31371(8) 0.1432(2) 0.50355(14) 0.0230(4) Uani 1 1 d . .
C12 C 0.41727(8) 0.3627(2) 0.44745(16) 0.0268(4) Uani 1 1 d . .
C13 C 0.41431(9) 0.3938(2) 0.56437(17) 0.0337(5) Uani 1 1 d . .
H13A H 0.4418 0.3403 0.6071 0.040 Uiso 1 1 calc R U
H13B H 0.4199 0.4947 0.5786 0.040 Uiso 1 1 calc R U
C15 C 0.28525(7) -0.0289(2) 0.38130(14) 0.0221(4) Uani 1 1 d . .
C16 C 0.25937(8) -0.0400(2) 0.48523(15) 0.0261(4) Uani 1 1 d . .
H16A H 0.2208 -0.0549 0.4715 0.031 Uiso 1 1 calc R U
H16B H 0.2746 -0.1197 0.5267 0.031 Uiso 1 1 calc R U
C18 C 0.39412(10) 0.4824(2) 0.38010(19) 0.0388(5) Uani 1 1 d . .
H18A H 0.3909 0.4536 0.3070 0.058 Uiso 1 1 calc R U
H18B H 0.4175 0.5640 0.3891 0.058 Uiso 1 1 calc R U
H18C H 0.3591 0.5066 0.4008 0.058 Uiso 1 1 calc R U
C19 C 0.47206(8) 0.3212(2) 0.42186(18) 0.0340(5) Uani 1 1 d . .
H19A H 0.4958 0.4020 0.4312 0.051 Uiso 1 1 calc R U
H19B H 0.4705 0.2893 0.3496 0.051 Uiso 1 1 calc R U
H19C H 0.4854 0.2454 0.4682 0.051 Uiso 1 1 calc R U
C20 C 0.24785(8) 0.0308(3) 0.29440(16) 0.0355(5) Uani 1 1 d . .
H20A H 0.2323 0.1178 0.3178 0.053 Uiso 1 1 calc R U
H20B H 0.2196 -0.0368 0.2751 0.053 Uiso 1 1 calc R U
H20C H 0.2674 0.0502 0.2340 0.053 Uiso 1 1 calc R U
C21 C 0.30898(9) -0.1669(2) 0.35266(17) 0.0318(5) Uani 1 1 d . .
H21A H 0.3242 -0.1574 0.2861 0.048 Uiso 1 1 calc R U
H21B H 0.2813 -0.2388 0.3466 0.048 Uiso 1 1 calc R U
H21C H 0.3367 -0.1940 0.4067 0.048 Uiso 1 1 calc R U

loop_
_atom_site_aniso_label
_atom_site_aniso_U_11
_atom_site_aniso_U_22
_atom_site_aniso_U_33
_atom_site_aniso_U_23
_atom_site_aniso_U_13
_atom_site_aniso_U_12
Rh1 0.01888(8) 0.01822(8) 0.01794(7) -0.00046(5) 0.00465(5) -0.00064(5)
Cl2 0.0386(3) 0.0288(3) 0.0301(2) 0.0065(2) 0.0000(2) 0.0061(2)
O4 0.0484(10) 0.0314(8) 0.0361(8) 0.0048(7) 0.0051(7) 0.0139(7)
O6 0.0354(9) 0.0515(10) 0.0252(7) -0.0063(7) 0.0122(6) -0.0043(8)
O14 0.0344(8) 0.0339(8) 0.0386(8) -0.0198(7) 0.0149(7) -0.0072(7)
O17 0.0265(7) 0.0316(8) 0.0295(7) -0.0030(6) 0.0145(6) -0.0038(6)
N8 0.0204(8) 0.0187(7) 0.0248(8) -0.0050(6) 0.0068(6) -0.0033(6)
N11 0.0192(7) 0.0174(7) 0.0197(7) -0.0009(6) 0.0041(6) -0.0014(6)
C3 0.0287(10) 0.0261(10) 0.0210(9) -0.0042(7) 0.0067(7) -0.0001(8)
C5 0.0216(9) 0.0264(9) 0.0246(9) 0.0005(8) 0.0033(7) -0.0030(8)
C7 0.0176(8) 0.0165(8) 0.0210(8) -0.0009(7) 0.0031(7) -0.0003(7)
C9 0.0263(10) 0.0234(9) 0.0257(9) -0.0072(8) 0.0099(7) 0.0007(8)
C10 0.0233(9) 0.0247(9) 0.0222(9) -0.0014(7) 0.0090(7) 0.0010(8)
C12 0.0244(10) 0.0208(9) 0.0359(11) -0.0083(8) 0.0063(8) -0.0063(8)
C13 0.0303(11) 0.0335(11) 0.0380(12) -0.0153(9) 0.0074(9) -0.0073(9)
C15 0.0197(9) 0.0241(9) 0.0225(9) 0.0015(7) 0.0023(7) -0.0064(7)
C16 0.0256(10) 0.0290(10) 0.0244(9) 0.0033(8) 0.0052(8) -0.0066(8)
C18 0.0451(14) 0.0204(10) 0.0512(14) -0.0013(10) 0.0056(11) -0.0057(10)
C19 0.0257(11) 0.0327(11) 0.0450(13) -0.0125(10) 0.0102(9) -0.0084(9)
C20 0.0239(10) 0.0543(14) 0.0277(10) 0.0105(10) -0.0008(8) -0.0069(10)
C21 0.0393(12) 0.0217(10) 0.0356(11) -0.0057(8) 0.0097(9) -0.0098(9)

loop_
_atom_type_symbol
_atom_type_description
_atom_type_scat_dispersion_real
_atom_type_scat_dispersion_imag
_atom_type_scat_source
C C 0.0033 0.0016 'International Tables Vol C Tables 4.2.6.8 and 6.1.1.4'
H H 0.0000 0.0000 'International Tables Vol C Tables 4.2.6.8 and 6.1.1.4'
N N 0.0061 0.0033 'International Tables Vol C Tables 4.2.6.8 and 6.1.1.4'
O O 0.0106 0.0060 'International Tables Vol C Tables 4.2.6.8 and 6.1.1.4'
Cl Cl 0.1484 0.1585 'International Tables Vol C Tables 4.2.6.8 and 6.1.1.4'
Rh Rh -1.1178 0.9187 'International Tables Vol C Tables 4.2.6.8 and 6.1.1.4'

loop_
_geom_angle_atom_site_label_1
_geom_angle_atom_site_label_2
_geom_angle_atom_site_label_3
_geom_angle
C3 Rh1 Cl2 178.04(6)
C3 Rh1 C5 90.34(8)
C3 Rh1 C7 91.35(7)
C5 Rh1 Cl2 87.93(6)
C5 Rh1 C7 178.30(8)
C7 Rh1 Cl2 90.37(5)
C9 O14 C13 103.80(14)
C10 O17 C16 104.79(13)
C7 N8 C9 112.67(15)
C7 N8 C12 137.68(15)
C9 N8 C12 109.40(15)
C7 N11 C10 112.95(15)
C7 N11 C15 136.34(15)
C10 N11 C15 110.04(14)
O4 C3 Rh1 176.71(17)
O6 C5 Rh1 179.7(2)
N8 C7 Rh1 129.88(12)
N8 C7 N11 101.95(14)
N11 C7 Rh1 128.16(13)
O14 C9 N8 112.99(16)
C10 C9 O14 140.47(17)
C10 C9 N8 106.52(16)
O17 C10 N11 113.17(16)
C9 C10 O17 140.72(17)
C9 C10 N11 105.89(15)
N8 C12 C13 97.73(15)
N8 C12 C18 109.34(17)
N8 C12 C19 111.69(16)
C18 C12 C13 111.26(18)
C19 C12 C13 113.13(18)
C19 C12 C18 112.72(18)
O14 C13 C12 106.47(16)
N11 C15 C16 98.42(14)
N11 C15 C20 108.50(16)
N11 C15 C21 112.84(16)
C20 C15 C16 112.40(16)
C21 C15 C16 111.25(16)
C21 C15 C20 112.61(18)
O17 C16 C15 107.43(14)

loop_
_geom_bond_atom_site_label_1
_geom_bond_atom_site_label_2
_geom_bond_distance
Rh1 Cl2 2.3519(5)
Rh1 C3 1.830(2)
Rh1 C5 1.8973(19)
Rh1 C7 2.0688(17)
O4 C3 1.134(2)
O6 C5 1.126(2)
O14 C9 1.357(2)
O14 C13 1.459(3)
O17 C10 1.352(2)
O17 C16 1.459(2)
N8 C7 1.353(2)
N8 C9 1.382(2)
N8 C12 1.481(2)
N11 C7 1.353(2)
N11 C10 1.384(2)
N11 C15 1.480(2)
C9 C10 1.330(3)
C12 C13 1.549(3)
C12 C18 1.522(3)
C12 C19 1.512(3)
C15 C16 1.553(2)
C15 C20 1.513(3)
C15 C21 1.511(3)
